data_4308489
loop_
_publ_author_name
'Mathieu Roger'
'Th\'er\`ese Arliguie'
'Pierre Thu\'ery'
'Marc Fourmigu\'e'
'Michel Ephritikhine'

_publ_contact_author_address
;
      CEA/Saclay, SCM (CNRS URA 331)
      B\^at. 125
      91191 Gif-sur-Yvette
      France
;
_publ_contact_author_email arliguie@drecam.cea.fr
_publ_contact_author_fax '33 (0) 1 69 08 66 40'
_publ_contact_author_name 'T. Arliguie'
_publ_contact_author_phone '33 (0) 1 69 08 60 42'
_publ_section_title
;
Homoleptic Tris(dithiolene) and Tetrakis(dithiolene) Complexes of
Uranium(IV)
;
_journal_name_full 'Inorganic Chemistry'
_journal_page_first 594
_journal_page_last 600
_journal_paper_doi 10.1021/ic049054q
_journal_volume 44
_journal_year 2005
_chemical_formula_sum 'C66 H90 N6 Na2 O12 S12 U'
_chemical_formula_weight 1828.17
_space_group_IT_number 14
_symmetry_cell_setting monoclinic
_symmetry_space_group_name_Hall '-P 2ybc'
_symmetry_space_group_name_H-M 'P 1 21/c 1'
_atom_sites_solution_hydrogens geom
_atom_sites_solution_primary patter
_atom_sites_solution_secondary difmap
_audit_creation_method SHELXL-97
_cell_angle_alpha 90.00
_cell_angle_beta 116.001(2)
_cell_angle_gamma 90.00
_cell_formula_units_Z 4
_cell_length_a 29.0277(13)
_cell_length_b 10.5486(4)
_cell_length_c 29.1026(13)
_cell_measurement_reflns_used 51508
_cell_measurement_temperature 100(2)
_cell_measurement_theta_max 25.68
_cell_measurement_theta_min 2.80
_cell_volume 8009.3(6)
_computing_cell_refinement 'DENZO-SMN (Otwinowski & Minor, 1997)'
_computing_data_collection 'Kappa-CCD software (Nonius B.V., 1998)'
_computing_data_reduction 'DENZO-SMN (Otwinowski & Minor, 1997)'
_computing_molecular_graphics 'SHELXTL (Sheldrick, 1999)'
_computing_publication_material 'SHELXTL (Sheldrick, 1999)'
_computing_structure_refinement 'SHELXL-97 (Sheldrick, 1997)'
_computing_structure_solution 'SHELXS-97 (Sheldrick, 1997)'
_diffrn_ambient_temperature 100(2)
_diffrn_measured_fraction_theta_full 0.986
_diffrn_measured_fraction_theta_max 0.986
_diffrn_measurement_device_type 'Nonius Kappa-CCD'
_diffrn_measurement_method '\f scans'
_diffrn_radiation_monochromator graphite
_diffrn_radiation_source 'fine-focus sealed tube'
_diffrn_radiation_type MoK\a
_diffrn_radiation_wavelength 0.71073
_diffrn_reflns_av_R_equivalents 0.1143
_diffrn_reflns_av_sigmaI/netI 0.1003
_diffrn_reflns_limit_h_max 35
_diffrn_reflns_limit_h_min -35
_diffrn_reflns_limit_k_max 12
_diffrn_reflns_limit_k_min -11
_diffrn_reflns_limit_l_max 35
_diffrn_reflns_limit_l_min -32
_diffrn_reflns_number 51508
_diffrn_reflns_theta_full 25.68
_diffrn_reflns_theta_max 25.68
_diffrn_reflns_theta_min 2.80
_diffrn_standards_decay_% 0
_diffrn_standards_interval_time 0
_exptl_absorpt_coefficient_mu 2.409
_exptl_absorpt_correction_T_max 0.953
_exptl_absorpt_correction_T_min 0.368
_exptl_absorpt_correction_type refdelf
_exptl_absorpt_process_details 'program DELABS from PLATON (Spek, 2000)'
_exptl_crystal_colour 'translucent dark orange'
_exptl_crystal_density_diffrn 1.516
_exptl_crystal_density_meas ?
_exptl_crystal_description platelet
_exptl_crystal_F_000 3720
_exptl_crystal_size_max 0.40
_exptl_crystal_size_mid 0.25
_exptl_crystal_size_min 0.01
_refine_diff_density_max 1.088
_refine_diff_density_min -0.643
_refine_diff_density_rms 0.117
_refine_ls_extinction_method none
_refine_ls_goodness_of_fit_ref 1.001
_refine_ls_hydrogen_treatment constr
_refine_ls_matrix_type full
_refine_ls_number_parameters 892
_refine_ls_number_reflns 14996
_refine_ls_number_restraints 7
_refine_ls_restrained_S_all 1.006
_refine_ls_R_factor_all 0.0969
_refine_ls_R_factor_gt 0.0492
_refine_ls_shift/su_max 0.001
_refine_ls_shift/su_mean 0.000
_refine_ls_structure_factor_coef Fsqd
_refine_ls_weighting_details 'calc w=1/[\s^2^(Fo^2^)+(0.0291P)^2^+8.3510P] where P=(Fo^2^+2Fc^2^)/3'
_refine_ls_weighting_scheme calc
_refine_ls_wR_factor_gt 0.0908
_refine_ls_wR_factor_ref 0.1073
_reflns_number_gt 9844
_reflns_number_total 14996
_reflns_threshold_expression >2sigma(I)
_cod_data_source_file ic049054qsi20040716_091518_3.cif
_cod_data_source_block 2.2py
_cod_original_sg_symbol_H-M 'P 21/c'
_cod_database_code 4308489

loop_
_symmetry_equiv_pos_as_xyz
'x, y, z'
'-x, y+1/2, -z+1/2'
'-x, -y, -z'
'x, -y-1/2, z-1/2'

loop_
_atom_site_label
_atom_site_type_symbol
_atom_site_fract_x
_atom_site_fract_y
_atom_site_fract_z
_atom_site_U_iso_or_equiv
_atom_site_adp_type
_atom_site_occupancy
_atom_site_symmetry_multiplicity
_atom_site_calc_flag
_atom_site_refinement_flags
_atom_site_disorder_assembly
_atom_site_disorder_group
U U 0.293092(9) 0.54512(2) 0.276954(9) 0.02643(7) Uani 1 1 d . . .
S1A S 0.24328(7) 0.42392(15) 0.18396(6) 0.0339(4) Uani 1 1 d . . .
S2A S 0.20202(6) 0.46197(15) 0.27195(6) 0.0315(3) Uani 1 1 d . . .
S3A S 0.23942(7) 0.21621(15) 0.31557(6) 0.0348(4) Uani 1 1 d . . .
S4A S 0.28701(7) 0.17696(16) 0.22545(7) 0.0386(4) Uani 1 1 d . . .
C1A C 0.2517(2) 0.3103(5) 0.2310(2) 0.0275(14) Uani 1 1 d . . .
C2A C 0.2338(2) 0.3251(5) 0.2667(2) 0.0283(14) Uani 1 1 d . . .
C3A C 0.2587(3) 0.0718(6) 0.2963(3) 0.0379(16) Uani 1 1 d . . .
H3A1 H 0.2676 0.0097 0.3235 0.046 Uiso 1 1 calc R . .
H3A2 H 0.2301 0.0386 0.2663 0.046 Uiso 1 1 calc R . .
C4A C 0.3041(3) 0.0905(6) 0.2844(3) 0.0442(18) Uani 1 1 d . . .
H4A1 H 0.3178 0.0083 0.2818 0.053 Uiso 1 1 calc R . .
H4A2 H 0.3308 0.1364 0.3123 0.053 Uiso 1 1 calc R . .
S1B S 0.37852(6) 0.44714(17) 0.27388(6) 0.0368(4) Uani 1 1 d . . .
S2B S 0.34880(6) 0.43829(15) 0.37095(6) 0.0312(4) Uani 1 1 d . . .
S3B S 0.41115(7) 0.65806(16) 0.41741(7) 0.0374(4) Uani 1 1 d . . .
S4B S 0.43849(7) 0.67956(18) 0.31365(7) 0.0450(5) Uani 1 1 d . . .
C1B C 0.4013(2) 0.5586(6) 0.3236(2) 0.0309(14) Uani 1 1 d . . .
C2B C 0.3900(2) 0.5536(6) 0.3650(2) 0.0281(13) Uani 1 1 d . . .
C3B C 0.4508(3) 0.7737(7) 0.4079(3) 0.055(2) Uani 1 1 d . . .
H3B1 H 0.4515 0.8494 0.4271 0.065 Uiso 1 1 calc R . .
H3B2 H 0.4855 0.7412 0.4211 0.065 Uiso 1 1 calc R . .
C4B C 0.4330(3) 0.8078(7) 0.3534(3) 0.054(2) Uani 1 1 d . . .
H4B1 H 0.4528 0.8798 0.3512 0.065 Uiso 1 1 calc R . .
H4B2 H 0.3975 0.8341 0.3396 0.065 Uiso 1 1 calc R . .
S1C S 0.30620(7) 0.75741(16) 0.23085(7) 0.0381(4) Uani 1 1 d . . .
S2C S 0.28304(6) 0.74793(14) 0.33172(6) 0.0298(4) Uani 1 1 d . . .
S3C S 0.17415(7) 0.78747(17) 0.26920(8) 0.0470(5) Uani 1 1 d D . .
S4C S 0.19861(9) 0.79585(18) 0.16337(7) 0.0591(6) Uani 1 1 d D . .
C1C C 0.2445(2) 0.7760(6) 0.2275(3) 0.0349(16) Uani 1 1 d . . .
C2C C 0.2344(2) 0.7711(6) 0.2692(2) 0.0313(15) Uani 1 1 d . . .
C3C C 0.1329(5) 0.7528(12) 0.2002(3) 0.048(4) Uiso 0.568(17) 1 d PD . .
C3D C 0.1254(5) 0.8243(18) 0.2083(4) 0.058(6) Uiso 0.432(17) 1 d PD . .
C4C C 0.1408(4) 0.8423(12) 0.1629(5) 0.052(5) Uiso 0.568(17) 1 d PD . .
C4D C 0.1423(6) 0.7474(16) 0.1735(7) 0.058(6) Uiso 0.432(17) 1 d PD . .
Na1 Na 0.58284(10) 0.2029(2) 0.40148(9) 0.0356(6) Uani 1 1 d . . .
Na2 Na 0.15303(10) 0.2369(2) -0.03479(10) 0.0422(7) Uani 1 1 d . . .
O1 O 0.68983(17) 0.1397(4) 0.42598(17) 0.0398(11) Uani 1 1 d . . .
O2 O 0.60353(16) 0.0377(4) 0.34705(16) 0.0339(10) Uani 1 1 d . . .
O3 O 0.50393(15) 0.0722(4) 0.33854(15) 0.0312(10) Uani 1 1 d . . .
O4 O 0.49465(16) 0.2782(4) 0.39281(16) 0.0323(10) Uani 1 1 d . . .
O5 O 0.57995(16) 0.3943(4) 0.46472(16) 0.0334(10) Uani 1 1 d . . .
O6 O 0.67565(17) 0.3696(4) 0.46702(18) 0.0433(12) Uani 1 1 d . . .
O7 O 0.09284(17) 0.3252(4) -0.13368(17) 0.0391(11) Uani 1 1 d . . .
O8 O 0.19875(17) 0.3639(4) -0.08218(17) 0.0388(11) Uani 1 1 d . . .
O9 O 0.25411(17) 0.2933(4) 0.01917(17) 0.0403(11) Uani 1 1 d . . .
O10 O 0.20544(17) 0.1255(4) 0.05665(16) 0.0365(11) Uani 1 1 d . . .
O11 O 0.10077(18) 0.1321(5) 0.01785(18) 0.0453(12) Uani 1 1 d . . .
O12 O 0.04770(17) 0.1676(4) -0.08598(17) 0.0420(12) Uani 1 1 d . . .
N1 N 0.5727(2) 0.3611(5) 0.3363(2) 0.0374(13) Uani 1 1 d . . .
N2 N 0.59322(19) 0.0551(5) 0.47089(19) 0.0330(12) Uani 1 1 d . . .
N3 N 0.1298(2) 0.4331(5) -0.0082(2) 0.0384(13) Uani 1 1 d . . .
N4 N 0.1601(2) 0.0408(5) -0.0754(2) 0.0380(13) Uani 1 1 d . . .
N5 N 0.0166(2) 0.9888(6) 0.2480(2) 0.0478(16) Uani 1 1 d . . .
N6 N 0.9722(2) 0.8013(6) 0.9079(2) 0.0458(15) Uani 1 1 d . . .
C1 C 0.6941(3) 0.0639(6) 0.3873(3) 0.0394(16) Uani 1 1 d . . .
H1A H 0.7267 0.0196 0.4015 0.047 Uiso 1 1 calc R . .
H1B H 0.6926 0.1175 0.3596 0.047 Uiso 1 1 calc R . .
C2 C 0.6510(2) -0.0297(6) 0.3676(2) 0.0362(15) Uani 1 1 d . . .
H2A H 0.6533 -0.0819 0.3413 0.043 Uiso 1 1 calc R . .
H2B H 0.6529 -0.0846 0.3952 0.043 Uiso 1 1 calc R . .
C3 C 0.5621(3) -0.0461(6) 0.3182(3) 0.0386(15) Uani 1 1 d . . .
H3A H 0.5600 -0.1131 0.3400 0.046 Uiso 1 1 calc R . .
H3B H 0.5676 -0.0846 0.2907 0.046 Uiso 1 1 calc R . .
C4 C 0.5133(3) 0.0297(6) 0.2965(2) 0.0368(15) Uani 1 1 d . . .
H4A H 0.5167 0.1018 0.2775 0.044 Uiso 1 1 calc R . .
H4B H 0.4851 -0.0223 0.2736 0.044 Uiso 1 1 calc R . .
C5 C 0.4579(2) 0.1443(6) 0.3217(2) 0.0345(15) Uani 1 1 d . . .
H5A H 0.4286 0.0914 0.3015 0.041 Uiso 1 1 calc R . .
H5B H 0.4588 0.2144 0.3005 0.041 Uiso 1 1 calc R . .
C6 C 0.4530(2) 0.1935(6) 0.3674(2) 0.0363(16) Uani 1 1 d . . .
H6A H 0.4206 0.2375 0.3571 0.044 Uiso 1 1 calc R . .
H6B H 0.4544 0.1242 0.3899 0.044 Uiso 1 1 calc R . .
C7 C 0.4938(2) 0.3332(6) 0.4373(2) 0.0344(15) Uani 1 1 d . . .
H7A H 0.5040 0.2710 0.4645 0.041 Uiso 1 1 calc R . .
H7B H 0.4594 0.3620 0.4296 0.041 Uiso 1 1 calc R . .
C8 C 0.5302(2) 0.4430(6) 0.4535(2) 0.0341(15) Uani 1 1 d . . .
H8A H 0.5200 0.5054 0.4264 0.041 Uiso 1 1 calc R . .
H8B H 0.5304 0.4832 0.4836 0.041 Uiso 1 1 calc R . .
C9 C 0.6177(3) 0.4908(6) 0.4853(3) 0.0366(16) Uani 1 1 d . . .
H9A H 0.6129 0.5367 0.5118 0.044 Uiso 1 1 calc R . .
H9B H 0.6145 0.5503 0.4587 0.044 Uiso 1 1 calc R . .
C10 C 0.6695(3) 0.4313(6) 0.5072(3) 0.0393(17) Uani 1 1 d . . .
H10A H 0.6957 0.4955 0.5226 0.047 Uiso 1 1 calc R . .
H10B H 0.6726 0.3704 0.5334 0.047 Uiso 1 1 calc R . .
C11 C 0.7245(3) 0.3077(7) 0.4850(3) 0.050(2) Uani 1 1 d . . .
H11A H 0.7288 0.2491 0.5123 0.060 Uiso 1 1 calc R . .
H11B H 0.7518 0.3700 0.4983 0.060 Uiso 1 1 calc R . .
C12 C 0.7268(3) 0.2379(7) 0.4416(3) 0.0461(19) Uani 1 1 d . . .
H12A H 0.7199 0.2955 0.4134 0.055 Uiso 1 1 calc R . .
H12B H 0.7607 0.2024 0.4522 0.055 Uiso 1 1 calc R . .
C13 C 0.6113(3) 0.3669(6) 0.3222(2) 0.0364(16) Uani 1 1 d . . .
H13 H 0.6258 0.2912 0.3186 0.044 Uiso 1 1 calc R . .
C14 C 0.6302(2) 0.4778(6) 0.3129(2) 0.0353(16) Uani 1 1 d . . .
H14 H 0.6567 0.4770 0.3032 0.042 Uiso 1 1 calc R . .
C15 C 0.6088(3) 0.5933(6) 0.3185(2) 0.0354(16) Uani 1 1 d . . .
H15 H 0.6211 0.6706 0.3131 0.042 Uiso 1 1 calc R . .
C16 C 0.5693(3) 0.5876(6) 0.3319(2) 0.0348(16) Uani 1 1 d . . .
H16 H 0.5541 0.6620 0.3358 0.042 Uiso 1 1 calc R . .
C17 C 0.5517(3) 0.4713(6) 0.3397(2) 0.0363(16) Uani 1 1 d . . .
H17 H 0.5241 0.4699 0.3477 0.044 Uiso 1 1 calc R . .
C18 C 0.5769(2) -0.0644(6) 0.4634(2) 0.0349(15) Uani 1 1 d . . .
H18 H 0.5562 -0.0900 0.4300 0.042 Uiso 1 1 calc R . .
C19 C 0.5885(3) -0.1531(6) 0.5017(3) 0.0398(17) Uani 1 1 d . . .
H19 H 0.5769 -0.2362 0.4942 0.048 Uiso 1 1 calc R . .
C20 C 0.6176(3) -0.1156(6) 0.5516(3) 0.0389(17) Uani 1 1 d . . .
H20 H 0.6260 -0.1725 0.5785 0.047 Uiso 1 1 calc R . .
C21 C 0.6340(3) 0.0073(6) 0.5606(3) 0.0397(17) Uani 1 1 d . . .
H21 H 0.6535 0.0358 0.5938 0.048 Uiso 1 1 calc R . .
C22 C 0.6212(3) 0.0889(7) 0.5195(3) 0.0394(17) Uani 1 1 d . . .
H22 H 0.6328 0.1722 0.5262 0.047 Uiso 1 1 calc R . .
C23 C 0.1233(3) 0.3499(6) -0.1596(3) 0.0414(17) Uani 1 1 d . . .
H23A H 0.1031 0.3912 -0.1920 0.050 Uiso 1 1 calc R . .
H23B H 0.1368 0.2714 -0.1661 0.050 Uiso 1 1 calc R . .
C24 C 0.1659(3) 0.4341(6) -0.1258(3) 0.0418(17) Uani 1 1 d . . .
H24A H 0.1849 0.4645 -0.1440 0.050 Uiso 1 1 calc R . .
H24B H 0.1522 0.5069 -0.1155 0.050 Uiso 1 1 calc R . .
C25 C 0.2422(3) 0.4340(7) -0.0481(3) 0.0478(19) Uani 1 1 d . . .
H25A H 0.2319 0.4984 -0.0307 0.057 Uiso 1 1 calc R . .
H25B H 0.2586 0.4754 -0.0668 0.057 Uiso 1 1 calc R . .
C26 C 0.2783(3) 0.3418(8) -0.0103(3) 0.0481(19) Uani 1 1 d . . .
H26A H 0.2861 0.2733 -0.0281 0.058 Uiso 1 1 calc R . .
H26B H 0.3101 0.3839 0.0117 0.058 Uiso 1 1 calc R . .
C27 C 0.2802(3) 0.1863(7) 0.0487(3) 0.0422(17) Uani 1 1 d . . .
H27A H 0.3166 0.2042 0.0671 0.051 Uiso 1 1 calc R . .
H27B H 0.2758 0.1140 0.0266 0.051 Uiso 1 1 calc R . .
C28 C 0.2586(3) 0.1577(7) 0.0853(3) 0.0406(17) Uani 1 1 d . . .
H28A H 0.2770 0.0875 0.1072 0.049 Uiso 1 1 calc R . .
H28B H 0.2620 0.2310 0.1067 0.049 Uiso 1 1 calc R . .
C29 C 0.1813(3) 0.1082(7) 0.0897(3) 0.0460(19) Uani 1 1 d . . .
H29A H 0.1775 0.1892 0.1034 0.055 Uiso 1 1 calc R . .
H29B H 0.2021 0.0534 0.1180 0.055 Uiso 1 1 calc R . .
C30 C 0.1297(3) 0.0494(7) 0.0594(3) 0.0503(19) Uani 1 1 d . . .
H30A H 0.1335 -0.0327 0.0465 0.060 Uiso 1 1 calc R . .
H30B H 0.1122 0.0376 0.0808 0.060 Uiso 1 1 calc R . .
C31 C 0.0496(3) 0.0883(8) -0.0093(3) 0.053(2) Uani 1 1 d . . .
H31A H 0.0326 0.0893 0.0129 0.064 Uiso 1 1 calc R . .
H31B H 0.0495 0.0020 -0.0208 0.064 Uiso 1 1 calc R . .
C32 C 0.0219(3) 0.1733(8) -0.0543(3) 0.054(2) Uani 1 1 d . . .
H32A H -0.0133 0.1455 -0.0732 0.064 Uiso 1 1 calc R . .
H32B H 0.0218 0.2596 -0.0429 0.064 Uiso 1 1 calc R . .
C33 C 0.0189(3) 0.2275(7) -0.1343(3) 0.051(2) Uani 1 1 d . . .
H33A H 0.0080 0.3112 -0.1293 0.061 Uiso 1 1 calc R . .
H33B H -0.0114 0.1778 -0.1546 0.061 Uiso 1 1 calc R . .
C34 C 0.0526(3) 0.2377(7) -0.1612(3) 0.0438(18) Uani 1 1 d . . .
H34A H 0.0669 0.1554 -0.1625 0.053 Uiso 1 1 calc R . .
H34B H 0.0328 0.2673 -0.1960 0.053 Uiso 1 1 calc R . .
C35 C 0.0916(3) 0.5107(6) -0.0370(3) 0.0428(18) Uani 1 1 d . . .
H35 H 0.0749 0.4949 -0.0720 0.051 Uiso 1 1 calc R . .
C36 C 0.0753(3) 0.6111(7) -0.0187(3) 0.053(2) Uani 1 1 d . . .
H36 H 0.0487 0.6625 -0.0405 0.064 Uiso 1 1 calc R . .
C37 C 0.0996(3) 0.6346(8) 0.0335(3) 0.061(2) Uani 1 1 d . . .
H37 H 0.0895 0.7026 0.0472 0.074 Uiso 1 1 calc R . .
C38 C 0.1391(3) 0.5558(7) 0.0650(3) 0.053(2) Uani 1 1 d . . .
H38 H 0.1559 0.5686 0.1001 0.064 Uiso 1 1 calc R . .
C39 C 0.1524(3) 0.4575(7) 0.0419(3) 0.0412(16) Uani 1 1 d . . .
H39 H 0.1790 0.4046 0.0627 0.049 Uiso 1 1 calc R . .
C40 C 0.1371(3) -0.0635(7) -0.0699(3) 0.0458(18) Uani 1 1 d . . .
H40 H 0.1158 -0.0562 -0.0538 0.055 Uiso 1 1 calc R . .
C41 C 0.1430(3) -0.1812(7) -0.0868(3) 0.0476(19) Uani 1 1 d . . .
H41 H 0.1259 -0.2512 -0.0823 0.057 Uiso 1 1 calc R . .
C42 C 0.1748(3) -0.1938(7) -0.1106(3) 0.0461(19) Uani 1 1 d . . .
H42 H 0.1801 -0.2723 -0.1221 0.055 Uiso 1 1 calc R . .
C43 C 0.1984(3) -0.0870(7) -0.1167(3) 0.0434(18) Uani 1 1 d . . .
H43 H 0.2195 -0.0917 -0.1333 0.052 Uiso 1 1 calc R . .
C44 C 0.1908(2) 0.0281(6) -0.0981(2) 0.0343(15) Uani 1 1 d . . .
H44 H 0.2079 0.0993 -0.1016 0.041 Uiso 1 1 calc R . .
C45 C 0.0213(3) 0.9226(7) 0.2890(3) 0.050(2) Uani 1 1 d . . .
H45 H 0.0516 0.8779 0.3071 0.060 Uiso 1 1 calc R . .
C46 C -0.0164(3) 0.9172(7) 0.3059(3) 0.049(2) Uani 1 1 d . . .
H46 H -0.0114 0.8705 0.3348 0.059 Uiso 1 1 calc R . .
C47 C -0.0611(3) 0.9814(7) 0.2793(3) 0.056(2) Uani 1 1 d . . .
H47 H -0.0873 0.9783 0.2895 0.067 Uiso 1 1 calc R . .
C48 C -0.0667(3) 1.0507(7) 0.2373(3) 0.0463(17) Uani 1 1 d . . .
H48 H -0.0966 1.0960 0.2186 0.056 Uiso 1 1 calc R . .
C49 C -0.0271(3) 1.0520(7) 0.2234(3) 0.0455(17) Uani 1 1 d . . .
H49 H -0.0311 1.0999 0.1951 0.055 Uiso 1 1 calc R . .
C50 C 0.9319(3) 0.7230(7) 0.8964(3) 0.0472(19) Uani 1 1 d . . .
H50 H 0.9324 0.6681 0.9216 0.057 Uiso 1 1 calc R . .
C51 C 0.8898(3) 0.7199(7) 0.8492(3) 0.0482(19) Uani 1 1 d . . .
H51 H 0.8629 0.6645 0.8432 0.058 Uiso 1 1 calc R . .
C52 C 0.8882(3) 0.8005(7) 0.8108(3) 0.0464(18) Uani 1 1 d . . .
H52 H 0.8605 0.8003 0.7786 0.056 Uiso 1 1 calc R . .
C53 C 0.9294(3) 0.8809(7) 0.8222(3) 0.0474(19) Uani 1 1 d . . .
H53 H 0.9299 0.9361 0.7975 0.057 Uiso 1 1 calc R . .
C54 C 0.9698(3) 0.8788(7) 0.8705(3) 0.0441(18) Uani 1 1 d . . .
H54 H 0.9970 0.9344 0.8775 0.053 Uiso 1 1 calc R . .

loop_
_atom_site_aniso_label
_atom_site_aniso_U_11
_atom_site_aniso_U_22
_atom_site_aniso_U_33
_atom_site_aniso_U_23
_atom_site_aniso_U_13
_atom_site_aniso_U_12
U 0.02657(12) 0.02499(11) 0.02767(12) 0.00015(12) 0.01184(9) 0.00062(11)
S1A 0.0388(10) 0.0357(9) 0.0259(8) 0.0008(7) 0.0129(7) -0.0047(7)
S2A 0.0301(8) 0.0267(8) 0.0404(9) -0.0021(8) 0.0179(7) 0.0008(7)
S3A 0.0426(10) 0.0287(8) 0.0351(9) 0.0032(7) 0.0189(8) -0.0027(7)
S4A 0.0463(11) 0.0321(9) 0.0398(10) -0.0060(8) 0.0211(9) 0.0033(7)
C1A 0.025(3) 0.023(3) 0.029(3) 0.001(3) 0.007(3) 0.001(2)
C2A 0.030(4) 0.021(3) 0.028(3) 0.003(3) 0.008(3) -0.001(3)
C3A 0.039(4) 0.031(4) 0.042(4) 0.001(3) 0.016(3) 0.001(3)
C4A 0.046(5) 0.034(4) 0.048(5) -0.003(3) 0.016(4) 0.002(3)
S1B 0.0339(9) 0.0446(9) 0.0327(9) -0.0029(8) 0.0152(7) 0.0095(8)
S2B 0.0302(9) 0.0301(8) 0.0322(8) 0.0034(7) 0.0125(7) -0.0004(7)
S3B 0.0341(10) 0.0384(9) 0.0350(9) -0.0056(8) 0.0108(8) -0.0015(7)
S4B 0.0332(10) 0.0551(11) 0.0497(11) 0.0121(9) 0.0210(9) -0.0013(8)
C1B 0.026(3) 0.038(4) 0.029(3) -0.002(3) 0.012(3) 0.004(3)
C2B 0.028(3) 0.029(3) 0.026(3) 0.004(3) 0.011(3) 0.007(3)
C3B 0.053(5) 0.047(5) 0.069(6) -0.010(4) 0.031(4) -0.011(4)
C4B 0.057(5) 0.038(4) 0.055(5) -0.002(4) 0.012(4) -0.015(4)
S1C 0.0503(12) 0.0315(9) 0.0424(10) 0.0003(8) 0.0293(9) -0.0038(8)
S2C 0.0311(9) 0.0278(8) 0.0306(9) 0.0006(7) 0.0137(7) 0.0016(6)
S3C 0.0320(10) 0.0349(9) 0.0771(14) 0.0114(10) 0.0267(10) 0.0048(7)
S4C 0.0793(16) 0.0396(10) 0.0323(10) 0.0027(9) 0.0005(10) 0.0114(10)
C1C 0.034(4) 0.027(3) 0.038(4) 0.007(3) 0.010(3) -0.003(3)
C2C 0.030(4) 0.026(3) 0.035(4) 0.004(3) 0.012(3) 0.002(3)
Na1 0.0414(16) 0.0349(14) 0.0349(14) 0.0047(12) 0.0207(12) 0.0043(11)
Na2 0.0447(17) 0.0410(15) 0.0417(16) -0.0080(13) 0.0198(13) 0.0029(12)
O1 0.039(3) 0.043(3) 0.042(3) -0.008(2) 0.022(2) -0.003(2)
O2 0.036(3) 0.029(2) 0.038(2) -0.003(2) 0.018(2) 0.003(2)
O3 0.030(2) 0.036(3) 0.028(2) -0.0036(19) 0.0125(19) -0.0008(18)
O4 0.033(3) 0.036(2) 0.032(2) -0.001(2) 0.018(2) 0.0026(19)
O5 0.032(3) 0.030(2) 0.037(3) -0.005(2) 0.015(2) 0.0002(19)
O6 0.032(3) 0.049(3) 0.050(3) -0.009(3) 0.019(2) -0.004(2)
O7 0.036(3) 0.045(3) 0.034(3) -0.004(2) 0.013(2) 0.003(2)
O8 0.036(3) 0.040(3) 0.038(3) 0.000(2) 0.014(2) -0.004(2)
O9 0.034(3) 0.051(3) 0.037(3) -0.004(2) 0.017(2) -0.003(2)
O10 0.037(3) 0.040(3) 0.032(2) -0.003(2) 0.014(2) -0.003(2)
O11 0.039(3) 0.055(3) 0.045(3) -0.009(3) 0.022(2) -0.023(2)
O12 0.030(3) 0.053(3) 0.041(3) 0.000(2) 0.014(2) 0.004(2)
N1 0.041(4) 0.038(3) 0.040(3) 0.009(3) 0.024(3) 0.006(3)
N2 0.032(3) 0.035(3) 0.035(3) 0.001(3) 0.017(2) 0.007(3)
N3 0.041(3) 0.035(3) 0.044(3) -0.003(3) 0.023(3) 0.005(3)
N4 0.040(3) 0.038(3) 0.038(3) -0.004(3) 0.019(3) -0.001(3)
N5 0.045(4) 0.051(4) 0.044(4) -0.002(3) 0.016(3) -0.007(3)
N6 0.045(4) 0.052(4) 0.042(4) -0.004(3) 0.021(3) 0.009(3)
C1 0.040(4) 0.046(4) 0.039(4) 0.000(3) 0.023(3) 0.010(3)
C2 0.043(4) 0.034(4) 0.032(3) -0.002(3) 0.017(3) 0.008(3)
C3 0.049(4) 0.032(3) 0.039(4) -0.007(3) 0.023(3) -0.001(3)
C4 0.045(4) 0.036(4) 0.034(4) -0.008(3) 0.022(3) -0.004(3)
C5 0.033(4) 0.031(3) 0.039(4) 0.000(3) 0.015(3) -0.002(3)
C6 0.030(4) 0.040(4) 0.039(4) -0.004(3) 0.014(3) -0.007(3)
C7 0.029(4) 0.043(4) 0.035(4) 0.006(3) 0.018(3) 0.008(3)
C8 0.040(4) 0.032(3) 0.033(3) 0.003(3) 0.018(3) 0.008(3)
C9 0.045(4) 0.033(4) 0.035(4) -0.006(3) 0.021(3) -0.003(3)
C10 0.043(4) 0.039(4) 0.036(4) -0.007(3) 0.017(3) -0.007(3)
C11 0.034(4) 0.057(5) 0.056(5) -0.015(4) 0.018(4) -0.017(4)
C12 0.032(4) 0.052(4) 0.058(5) -0.014(4) 0.023(4) -0.004(3)
C13 0.039(4) 0.033(4) 0.039(4) 0.005(3) 0.019(3) 0.005(3)
C14 0.035(4) 0.040(4) 0.036(4) 0.004(3) 0.020(3) 0.004(3)
C15 0.035(4) 0.033(3) 0.034(4) 0.001(3) 0.011(3) -0.003(3)
C16 0.039(4) 0.035(4) 0.032(4) -0.003(3) 0.017(3) 0.003(3)
C17 0.045(4) 0.039(4) 0.032(4) 0.003(3) 0.023(3) 0.003(3)
C18 0.031(4) 0.038(4) 0.032(3) -0.003(3) 0.010(3) -0.004(3)
C19 0.052(5) 0.027(4) 0.051(5) -0.001(3) 0.033(4) -0.004(3)
C20 0.042(4) 0.039(4) 0.043(4) 0.014(3) 0.026(4) 0.010(3)
C21 0.041(4) 0.046(4) 0.030(4) -0.007(3) 0.013(3) 0.003(3)
C22 0.041(4) 0.040(4) 0.037(4) 0.000(3) 0.018(3) -0.004(3)
C23 0.049(5) 0.039(4) 0.041(4) -0.001(3) 0.024(4) 0.007(3)
C24 0.051(5) 0.039(4) 0.042(4) 0.003(3) 0.026(4) 0.011(3)
C25 0.051(5) 0.051(5) 0.047(4) -0.007(4) 0.027(4) -0.020(4)
C26 0.033(4) 0.076(6) 0.039(4) -0.003(4) 0.019(3) -0.013(4)
C27 0.038(4) 0.048(4) 0.039(4) -0.008(4) 0.016(3) 0.002(3)
C28 0.039(4) 0.043(4) 0.034(4) 0.001(3) 0.011(3) 0.005(3)
C29 0.057(5) 0.046(4) 0.034(4) 0.007(3) 0.018(4) -0.005(4)
C30 0.061(5) 0.051(4) 0.045(4) -0.002(4) 0.029(4) -0.020(4)
C31 0.042(5) 0.071(5) 0.058(5) -0.023(4) 0.032(4) -0.023(4)
C32 0.032(4) 0.073(6) 0.061(5) -0.023(5) 0.024(4) -0.015(4)
C33 0.036(4) 0.047(4) 0.051(5) -0.005(4) 0.002(4) 0.001(3)
C34 0.043(5) 0.050(4) 0.027(4) -0.001(3) 0.006(3) -0.002(3)
C35 0.034(4) 0.047(4) 0.039(4) -0.002(3) 0.010(3) -0.003(3)
C36 0.055(5) 0.047(5) 0.051(5) 0.007(4) 0.016(4) 0.015(4)
C37 0.075(6) 0.047(5) 0.060(6) -0.007(4) 0.027(5) 0.015(4)
C38 0.064(5) 0.043(4) 0.037(4) -0.010(4) 0.009(4) 0.005(4)
C39 0.041(4) 0.036(4) 0.044(4) -0.003(4) 0.015(3) 0.000(3)
C40 0.044(4) 0.049(5) 0.049(4) -0.004(4) 0.024(4) 0.002(4)
C41 0.063(5) 0.034(4) 0.049(5) 0.006(4) 0.028(4) -0.007(3)
C42 0.066(5) 0.037(4) 0.038(4) 0.000(3) 0.025(4) 0.004(4)
C43 0.047(5) 0.052(4) 0.033(4) 0.009(3) 0.019(3) 0.015(3)
C44 0.032(4) 0.040(4) 0.027(3) 0.005(3) 0.010(3) 0.004(3)
C45 0.039(4) 0.041(4) 0.060(5) 0.002(4) 0.014(4) -0.003(3)
C46 0.051(5) 0.046(4) 0.054(5) 0.009(4) 0.025(4) -0.009(3)
C47 0.049(5) 0.062(5) 0.066(6) -0.004(5) 0.034(4) -0.005(4)
C48 0.033(4) 0.046(4) 0.051(4) -0.002(4) 0.010(3) -0.001(4)
C49 0.043(4) 0.045(4) 0.041(4) -0.003(4) 0.012(3) -0.003(4)
C50 0.056(5) 0.045(4) 0.048(5) -0.006(4) 0.028(4) -0.004(4)
C51 0.033(4) 0.057(5) 0.062(5) -0.014(4) 0.027(4) -0.008(3)
C52 0.033(4) 0.054(5) 0.046(4) -0.009(4) 0.012(3) -0.004(3)
C53 0.052(5) 0.050(4) 0.051(5) -0.010(4) 0.033(4) -0.011(4)
C54 0.026(4) 0.053(5) 0.055(5) -0.017(4) 0.019(4) -0.005(3)

loop_
_atom_type_symbol
_atom_type_description
_atom_type_scat_dispersion_real
_atom_type_scat_dispersion_imag
_atom_type_scat_source
C C 0.0033 0.0016 'International Tables Vol C Tables 4.2.6.8 and 6.1.1.4'
H H 0.0000 0.0000 'International Tables Vol C Tables 4.2.6.8 and 6.1.1.4'
N N 0.0061 0.0033 'International Tables Vol C Tables 4.2.6.8 and 6.1.1.4'
O O 0.0106 0.0060 'International Tables Vol C Tables 4.2.6.8 and 6.1.1.4'
Na Na 0.0362 0.0249 'International Tables Vol C Tables 4.2.6.8 and 6.1.1.4'
S S 0.1246 0.1234 'International Tables Vol C Tables 4.2.6.8 and 6.1.1.4'
U U -9.6767 9.6646 'International Tables Vol C Tables 4.2.6.8 and 6.1.1.4'

loop_
_geom_angle_atom_site_label_1
_geom_angle_atom_site_label_2
_geom_angle_atom_site_label_3
_geom_angle
_geom_angle_site_symmetry_1
_geom_angle_site_symmetry_3
_geom_angle_publ_flag
S1C U S1B 88.28(5) . . ?
S1C U S2A 125.44(5) . . ?
S1B U S2A 138.69(5) . . ?
S1C U S2B 133.04(5) . . ?
S1B U S2B 74.28(5) . . ?
S2A U S2B 93.16(5) . . ?
S1C U S2C 73.73(5) . . ?
S1B U S2C 129.91(5) . . ?
S2A U S2C 86.26(5) . . ?
S2B U S2C 84.70(5) . . ?
S1C U S1A 91.38(5) . . ?
S1B U S1A 83.41(5) . . ?
S2A U S1A 73.73(5) . . ?
S2B U S1A 127.98(5) . . ?
S2C U S1A 141.54(5) . . ?
S1C U C1A 127.68(13) . . ?
S1B U C1A 81.70(13) . . ?
S2A U C1A 59.42(13) . . ?
S2B U C1A 93.12(12) . . ?
S2C U C1A 145.49(13) . . ?
S1A U C1A 36.62(12) . . ?
S1C U C1B 80.19(14) . . ?
S1B U C1B 36.78(13) . . ?
S2A U C1B 152.68(13) . . ?
S2B U C1B 59.67(13) . . ?
S2C U C1B 93.44(13) . . ?
S1A U C1B 119.26(13) . . ?
C1A U C1B 115.11(18) . . ?
S1C U C2A 146.49(13) . . ?
S1B U C2A 101.89(13) . . ?
S2A U C2A 36.80(13) . . ?
S2B U C2A 80.39(12) . . ?
S2C U C2A 118.95(13) . . ?
S1A U C2A 58.87(13) . . ?
C1A U C2A 27.86(17) . . ?
C1B U C2A 126.09(18) . . ?
S1C U C2B 96.92(13) . . ?
S1B U C2B 59.23(12) . . ?
S2A U C2B 127.47(12) . . ?
S2B U C2B 36.76(12) . . ?
S2C U C2B 76.69(12) . . ?
S1A U C2B 141.26(12) . . ?
C1A U C2B 119.97(17) . . ?
C1B U C2B 28.06(16) . . ?
C2A U C2B 115.80(17) . . ?
S1C U C1C 36.64(14) . . ?
S1B U C1C 124.11(14) . . ?
S2A U C1C 89.67(14) . . ?
S2B U C1C 142.83(14) . . ?
S2C U C1C 58.50(14) . . ?
S1A U C1C 88.31(14) . . ?
C1A U C1C 119.66(17) . . ?
C1B U C1C 113.41(18) . . ?
C2A U C1C 120.13(18) . . ?
C2B U C1C 119.85(18) . . ?
S1C U C2C 59.06(13) . . ?
S1B U C2C 145.78(13) . . ?
S2A U C2C 74.69(13) . . ?
S2B U C2C 119.31(13) . . ?
S2C U C2C 36.40(13) . . ?
S1A U C2C 105.57(13) . . ?
C1A U C2C 125.11(17) . . ?
C1B U C2C 119.37(18) . . ?
C2A U C2C 111.06(17) . . ?
C2B U C2C 111.14(17) . . ?
C1C U C2C 27.52(18) . . ?
C1A S1A U 73.6(2) . . ?
C2A S2A U 74.6(2) . . ?
C2A S3A C3A 103.3(3) . . ?
C1A S4A C4A 103.9(3) . . ?
C2A C1A S1A 123.2(5) . . ?
C2A C1A S4A 125.9(5) . . ?
S1A C1A S4A 110.9(3) . . ?
C2A C1A U 76.3(4) . . ?
S1A C1A U 69.80(19) . . ?
S4A C1A U 126.3(3) . . ?
C1A C2A S2A 123.6(5) . . ?
C1A C2A S3A 127.2(5) . . ?
S2A C2A S3A 109.2(3) . . ?
C1A C2A U 75.9(4) . . ?
S2A C2A U 68.56(19) . . ?
S3A C2A U 127.4(3) . . ?
C4A C3A S3A 112.5(5) . . ?
C3A C4A S4A 112.2(5) . . ?
C1B S1B U 74.8(2) . . ?
C2B S2B U 75.35(19) . . ?
C2B S3B C3B 107.3(3) . . ?
C1B S4B C4B 101.6(3) . . ?
C2B C1B S1B 123.2(5) . . ?
C2B C1B S4B 124.3(5) . . ?
S1B C1B S4B 112.5(3) . . ?
C2B C1B U 77.3(3) . . ?
S1B C1B U 68.45(19) . . ?
S4B C1B U 125.8(3) . . ?
C1B C2B S3B 127.4(5) . . ?
C1B C2B S2B 122.8(5) . . ?
S3B C2B S2B 109.8(3) . . ?
C1B C2B U 74.7(3) . . ?
S3B C2B U 128.9(3) . . ?
S2B C2B U 67.89(19) . . ?
C4B C3B S3B 112.8(6) . . ?
C3B C4B S4B 114.2(5) . . ?
C1C S1C U 76.1(2) . . ?
C2C S2C U 75.5(2) . . ?
C2C S3C C3D 112.5(6) . . ?
C2C S3C C3C 98.6(5) . . ?
C4C S4C C1C 108.6(5) . . ?
C1C S4C C4D 96.2(7) . . ?
C2C C1C S1C 123.7(5) . . ?
C2C C1C S4C 125.9(5) . . ?
S1C C1C S4C 110.4(4) . . ?
C2C C1C U 76.8(4) . . ?
S1C C1C U 67.2(2) . . ?
S4C C1C U 127.4(3) . . ?
C1C C2C S3C 126.6(5) . . ?
C1C C2C S2C 122.3(5) . . ?
S3C C2C S2C 111.0(4) . . ?
C1C C2C U 75.7(4) . . ?
S3C C2C U 129.5(3) . . ?
S2C C2C U 68.06(19) . . ?
C4C C3C S3C 114.6(8) . . ?
C4D C3D S3C 101.5(11) . . ?
C3C C4C S4C 105.3(8) . . ?
C3D C4D S4C 121.2(11) . . ?
N1 Na1 N2 176.2(2) . . ?
N1 Na1 O4 86.38(17) . . ?
N2 Na1 O4 91.97(16) . . ?
N1 Na1 O2 88.06(17) . . ?
N2 Na1 O2 95.60(17) . . ?
O4 Na1 O2 129.10(17) . . ?
N1 Na1 O3 92.60(18) . . ?
N2 Na1 O3 89.74(17) . . ?
O4 Na1 O3 64.35(14) . . ?
O2 Na1 O3 65.43(14) . . ?
N1 Na1 O5 89.40(17) . . ?
N2 Na1 O5 86.84(17) . . ?
O4 Na1 O5 61.43(14) . . ?
O2 Na1 O5 168.92(17) . . ?
O3 Na1 O5 125.49(16) . . ?
N1 Na1 O1 95.65(17) . . ?
N2 Na1 O1 85.48(16) . . ?
O4 Na1 O1 171.23(16) . . ?
O2 Na1 O1 59.59(13) . . ?
O3 Na1 O1 123.93(15) . . ?
O5 Na1 O1 109.99(15) . . ?
N3 Na2 N4 168.9(2) . . ?
N3 Na2 O8 90.40(18) . . ?
N4 Na2 O8 90.49(18) . . ?
N3 Na2 O10 100.06(19) . . ?
N4 Na2 O10 88.72(18) . . ?
O8 Na2 O10 122.64(17) . . ?
N3 Na2 O9 90.54(18) . . ?
N4 Na2 O9 99.61(18) . . ?
O8 Na2 O9 62.05(15) . . ?
O10 Na2 O9 61.62(15) . . ?
N3 Na2 O7 84.67(18) . . ?
N4 Na2 O7 86.04(17) . . ?
O8 Na2 O7 61.71(15) . . ?
O10 Na2 O7 173.27(17) . . ?
O9 Na2 O7 123.48(17) . . ?
N3 Na2 O11 82.49(18) . . ?
N4 Na2 O11 96.38(18) . . ?
O8 Na2 O11 172.87(18) . . ?
O10 Na2 O11 59.68(15) . . ?
O9 Na2 O11 118.34(16) . . ?
O7 Na2 O11 116.71(17) . . ?
N3 Na2 O12 90.08(18) . . ?
N4 Na2 O12 80.08(17) . . ?
O8 Na2 O12 121.60(16) . . ?
O10 Na2 O12 114.67(16) . . ?
O9 Na2 O12 176.30(18) . . ?
O7 Na2 O12 60.22(14) . . ?
O11 Na2 O12 58.14(14) . . ?
C12 O1 C1 110.4(5) . . ?
C12 O1 Na1 118.8(4) . . ?
C1 O1 Na1 112.5(4) . . ?
C2 O2 C3 110.2(5) . . ?
C2 O2 Na1 121.1(4) . . ?
C3 O2 Na1 114.5(3) . . ?
C5 O3 C4 111.9(5) . . ?
C5 O3 Na1 111.2(3) . . ?
C4 O3 Na1 109.1(3) . . ?
C6 O4 C7 112.2(5) . . ?
C6 O4 Na1 116.0(4) . . ?
C7 O4 Na1 116.5(3) . . ?
C9 O5 C8 110.7(5) . . ?
C9 O5 Na1 124.2(4) . . ?
C8 O5 Na1 115.7(3) . . ?
C10 O6 C11 111.7(5) . . ?
C23 O7 C34 111.6(5) . . ?
C23 O7 Na2 110.8(4) . . ?
C34 O7 Na2 110.6(4) . . ?
C24 O8 C25 113.2(5) . . ?
C24 O8 Na2 115.8(4) . . ?
C25 O8 Na2 113.1(4) . . ?
C27 O9 C26 112.2(5) . . ?
C27 O9 Na2 109.3(4) . . ?
C26 O9 Na2 115.1(4) . . ?
C29 O10 C28 111.0(5) . . ?
C29 O10 Na2 119.4(4) . . ?
C28 O10 Na2 118.0(4) . . ?
C31 O11 C30 110.9(5) . . ?
C31 O11 Na2 120.5(4) . . ?
C30 O11 Na2 116.3(4) . . ?
C32 O12 C33 111.8(6) . . ?
C32 O12 Na2 113.6(4) . . ?
C33 O12 Na2 115.6(4) . . ?
C17 N1 C13 116.5(6) . . ?
C17 N1 Na1 116.2(4) . . ?
C13 N1 Na1 115.6(4) . . ?
C18 N2 C22 115.8(6) . . ?
C18 N2 Na1 123.9(4) . . ?
C22 N2 Na1 119.9(4) . . ?
C39 N3 C35 116.2(6) . . ?
C39 N3 Na2 116.3(4) . . ?
C35 N3 Na2 126.7(5) . . ?
C44 N4 C40 117.2(6) . . ?
C44 N4 Na2 123.0(5) . . ?
C40 N4 Na2 119.3(5) . . ?
C49 N5 C45 116.4(7) . . ?
C54 N6 C50 116.3(6) . . ?
O1 C1 C2 108.9(5) . . ?
O2 C2 C1 108.8(5) . . ?
O2 C3 C4 108.2(5) . . ?
O3 C4 C3 107.8(5) . . ?
O3 C5 C6 108.7(5) . . ?
O4 C6 C5 106.9(5) . . ?
O4 C7 C8 108.1(5) . . ?
O5 C8 C7 107.3(5) . . ?
O5 C9 C10 109.0(5) . . ?
O6 C10 C9 108.0(5) . . ?
O6 C11 C12 108.7(6) . . ?
O1 C12 C11 109.0(6) . . ?
N1 C13 C14 123.8(6) . . ?
C13 C14 C15 118.7(6) . . ?
C16 C15 C14 117.6(6) . . ?
C15 C16 C17 120.0(6) . . ?
N1 C17 C16 123.2(6) . . ?
N2 C18 C19 124.4(6) . . ?
C20 C19 C18 118.5(6) . . ?
C21 C20 C19 118.4(6) . . ?
C20 C21 C22 119.1(6) . . ?
N2 C22 C21 123.8(6) . . ?
O7 C23 C24 106.8(6) . . ?
O8 C24 C23 108.5(5) . . ?
O8 C25 C26 107.2(6) . . ?
O9 C26 C25 107.7(6) . . ?
O9 C27 C28 108.3(6) . . ?
O10 C28 C27 108.4(5) . . ?
O10 C29 C30 108.4(6) . . ?
O11 C30 C29 108.1(6) . . ?
O11 C31 C32 108.8(6) . . ?
O12 C32 C31 108.0(6) . . ?
O12 C33 C34 108.0(6) . . ?
O7 C34 C33 108.2(6) . . ?
N3 C35 C36 124.5(7) . . ?
C35 C36 C37 118.1(7) . . ?
C38 C37 C36 119.5(7) . . ?
C39 C38 C37 117.1(7) . . ?
N3 C39 C38 124.6(7) . . ?
N4 C40 C41 123.7(7) . . ?
C40 C41 C42 118.8(7) . . ?
C43 C42 C41 117.9(7) . . ?
C42 C43 C44 119.6(7) . . ?
N4 C44 C43 122.7(7) . . ?
N5 C45 C46 123.4(7) . . ?
C47 C46 C45 118.8(8) . . ?
C46 C47 C48 118.8(7) . . ?
C47 C48 C49 118.6(7) . . ?
N5 C49 C48 123.9(7) . . ?
N6 C50 C51 123.6(7) . . ?
C50 C51 C52 119.3(7) . . ?
C53 C52 C51 117.4(7) . . ?
C52 C53 C54 119.7(7) . . ?
N6 C54 C53 123.7(7) . . ?

loop_
_geom_bond_atom_site_label_1
_geom_bond_atom_site_label_2
_geom_bond_distance
_geom_bond_site_symmetry_2
_geom_bond_publ_flag
U S1C 2.7217(17) . ?
U S1B 2.7240(16) . ?
U S2A 2.7279(16) . ?
U S2B 2.7368(16) . ?
U S2C 2.7587(16) . ?
U S1A 2.7601(16) . ?
U C1A 2.821(6) . ?
U C1B 2.826(6) . ?
U C2A 2.826(6) . ?
U C2B 2.858(6) . ?
U C1C 2.866(6) . ?
U C2C 2.880(6) . ?
S1A C1A 1.754(6) . ?
S2A C2A 1.755(6) . ?
S3A C2A 1.779(6) . ?
S3A C3A 1.795(6) . ?
S4A C1A 1.788(6) . ?
S4A C4A 1.809(7) . ?
C1A C2A 1.359(8) . ?
C3A C4A 1.516(9) . ?
S1B C1B 1.754(6) . ?
S2B C2B 1.768(6) . ?
S3B C2B 1.760(6) . ?
S3B C3B 1.781(7) . ?
S4B C1B 1.777(7) . ?
S4B C4B 1.831(8) . ?
C1B C2B 1.378(8) . ?
C3B C4B 1.482(10) . ?
S1C C1C 1.762(7) . ?
S2C C2C 1.765(6) . ?
S3C C2C 1.758(7) . ?
S3C C3D 1.759(9) . ?
S3C C3C 1.869(8) . ?
S4C C4C 1.742(8) . ?
S4C C1C 1.767(7) . ?
S4C C4D 1.857(9) . ?
C1C C2C 1.366(9) . ?
C3C C4C 1.531(9) . ?
C3D C4D 1.536(10) . ?
Na1 N1 2.445(6) . ?
Na1 N2 2.464(6) . ?
Na1 O4 2.585(5) . ?
Na1 O2 2.596(5) . ?
Na1 O3 2.612(5) . ?
Na1 O5 2.758(5) . ?
Na1 O1 2.942(5) . ?
Na2 N3 2.407(6) . ?
Na2 N4 2.436(6) . ?
Na2 O8 2.657(5) . ?
Na2 O10 2.688(5) . ?
Na2 O9 2.718(5) . ?
Na2 O7 2.792(5) . ?
Na2 O11 2.812(5) . ?
Na2 O12 2.848(5) . ?
O1 C12 1.415(8) . ?
O1 C1 1.428(7) . ?
O2 C2 1.427(7) . ?
O2 C3 1.431(7) . ?
O3 C5 1.425(7) . ?
O3 C4 1.436(7) . ?
O4 C6 1.422(7) . ?
O4 C7 1.429(7) . ?
O5 C9 1.421(7) . ?
O5 C8 1.430(7) . ?
O6 C10 1.417(7) . ?
O6 C11 1.435(8) . ?
O7 C23 1.415(8) . ?
O7 C34 1.427(8) . ?
O8 C24 1.417(7) . ?
O8 C25 1.423(8) . ?
O9 C27 1.420(8) . ?
O9 C26 1.422(8) . ?
O10 C29 1.429(8) . ?
O10 C28 1.436(8) . ?
O11 C31 1.419(8) . ?
O11 C30 1.427(8) . ?
O12 C32 1.420(8) . ?
O12 C33 1.430(8) . ?
N1 C17 1.336(8) . ?
N1 C13 1.353(8) . ?
N2 C18 1.331(8) . ?
N2 C22 1.335(8) . ?
N3 C39 1.336(8) . ?
N3 C35 1.338(8) . ?
N4 C44 1.327(8) . ?
N4 C40 1.333(9) . ?
N5 C49 1.329(9) . ?
N5 C45 1.335(9) . ?
N6 C54 1.338(9) . ?
N6 C50 1.349(9) . ?
C1 C2 1.498(9) . ?
C3 C4 1.504(9) . ?
C5 C6 1.491(9) . ?
C7 C8 1.498(9) . ?
C9 C10 1.489(9) . ?
C11 C12 1.488(10) . ?
C13 C14 1.369(9) . ?
C14 C15 1.409(9) . ?
C15 C16 1.366(9) . ?
C16 C17 1.384(9) . ?
C18 C19 1.381(9) . ?
C19 C20 1.379(9) . ?
C20 C21 1.366(9) . ?
C21 C22 1.385(9) . ?
C23 C24 1.490(9) . ?
C25 C26 1.498(10) . ?
C27 C28 1.486(9) . ?
C29 C30 1.498(9) . ?
C31 C32 1.498(11) . ?
C33 C34 1.503(10) . ?
C35 C36 1.359(10) . ?
C36 C37 1.388(10) . ?
C37 C38 1.387(10) . ?
C38 C39 1.379(10) . ?
C40 C41 1.373(10) . ?
C41 C42 1.383(10) . ?
C42 C43 1.369(10) . ?
C43 C44 1.386(9) . ?
C45 C46 1.385(10) . ?
C46 C47 1.364(10) . ?
C47 C48 1.371(10) . ?
C48 C49 1.377(10) . ?
C50 C51 1.381(10) . ?
C51 C52 1.389(10) . ?
C52 C53 1.383(9) . ?
C53 C54 1.382(10) . ?
